data_7000326
loop_
_publ_author_name
'Adams, Christopher J.'
'Anderson, Kirsty M.'
'Connelly, Neil G.'
'Harding, David J.'
'Hayward, Owen D.'
'Orpen, A. Guy'
'Patr\'on, Elena'
'Rieger, Philip H.'

_publ_section_title
;
 The d3/d2 alkyne complexes [MX2(\h-RC&#xE002;CR)Tp&#x2032;]z (X =
 halide, z = 0 and 1+): final links in a d6--d2 redox family tree
;
_journal_issue 3
_journal_name_full 'Dalton Transactions'
_journal_page_first 530
_journal_page_last 543
_journal_paper_doi 10.1039/b813642d
_journal_year 2009
_chemical_formula_sum 'C29 H32 B2 F6 N6 W'
_chemical_formula_weight 784.08
_chemical_name_systematic
;
?
;
_space_group_IT_number 14
_symmetry_cell_setting monoclinic
_symmetry_space_group_name_Hall '-P 2ybc'
_symmetry_space_group_name_H-M 'P 1 21/c 1'
_atom_sites_solution_hydrogens geom
_atom_sites_solution_primary direct
_atom_sites_solution_secondary difmap
_audit_creation_method SHELXL-97
_cell_angle_alpha 90.00
_cell_angle_beta 99.574(2)
_cell_angle_gamma 90.00
_cell_formula_units_Z 4
_cell_length_a 12.2631(16)
_cell_length_b 12.5168(17)
_cell_length_c 20.124(3)
_cell_measurement_reflns_used 205
_cell_measurement_temperature 173(2)
_cell_volume 3045.9(7)
_computing_cell_refinement 'Bruker SMART'
_computing_data_collection 'Bruker SMART'
_computing_data_reduction 'Bruker SAINT'
_computing_molecular_graphics 'Bruker SHELXTL'
_computing_publication_material 'Bruker SHELXTL'
_computing_structure_refinement 'SHELXL-97 (Sheldrick, 1997)'
_computing_structure_solution 'SHELXS-97 (Sheldrick, 1990)'
_diffrn_ambient_temperature 173(2)
_diffrn_measured_fraction_theta_full 1.000
_diffrn_measured_fraction_theta_max 1.000
_diffrn_measurement_device_type 'Siemens CCD area detector'
_diffrn_measurement_method '\w scans with narrow frames'
_diffrn_radiation_monochromator graphite
_diffrn_radiation_source 'fine-focus sealed tube'
_diffrn_radiation_type MoK\a
_diffrn_radiation_wavelength 0.71073
_diffrn_reflns_av_R_equivalents 0.0426
_diffrn_reflns_av_sigmaI/netI 0.0486
_diffrn_reflns_limit_h_max 13
_diffrn_reflns_limit_h_min -14
_diffrn_reflns_limit_k_max 14
_diffrn_reflns_limit_k_min -14
_diffrn_reflns_limit_l_max 23
_diffrn_reflns_limit_l_min -14
_diffrn_reflns_number 15983
_diffrn_reflns_theta_full 25.00
_diffrn_reflns_theta_max 25.00
_diffrn_reflns_theta_min 1.68
_diffrn_standards_decay_% 0
_exptl_absorpt_coefficient_mu 3.860
_exptl_absorpt_correction_T_max 0.491509
_exptl_absorpt_correction_T_min 0.362619
_exptl_absorpt_correction_type multi-scan
_exptl_absorpt_process_details 'SADABS (Sheldrick 1996)'
_exptl_crystal_colour red
_exptl_crystal_density_diffrn 1.710
_exptl_crystal_density_meas ?
_exptl_crystal_density_method .
_exptl_crystal_description plate
_exptl_crystal_F_000 1544
_exptl_crystal_size_max 0.20
_exptl_crystal_size_mid 0.20
_exptl_crystal_size_min 0.01
_refine_diff_density_max 0.839
_refine_diff_density_min -0.653
_refine_diff_density_rms 0.104
_refine_ls_extinction_method none
_refine_ls_goodness_of_fit_ref 0.974
_refine_ls_hydrogen_treatment constr
_refine_ls_matrix_type full
_refine_ls_number_parameters 403
_refine_ls_number_reflns 5366
_refine_ls_number_restraints 0
_refine_ls_restrained_S_all 0.974
_refine_ls_R_factor_all 0.0436
_refine_ls_R_factor_gt 0.0271
_refine_ls_shift/su_max 0.001
_refine_ls_shift/su_mean 0.000
_refine_ls_structure_factor_coef Fsqd
_refine_ls_weighting_details 'calc w=1/[\s^2^(Fo^2^)+(0.0265P)^2^+0.0000P] where P=(Fo^2^+2Fc^2^)/3'
_refine_ls_weighting_scheme calc
_refine_ls_wR_factor_gt 0.0555
_refine_ls_wR_factor_ref 0.0594
_reflns_number_gt 4171
_reflns_number_total 5366
_reflns_threshold_expression >2sigma(I)
_cod_data_source_file b813642d.txt
_cod_data_source_block 2[BF4]
_cod_depositor_comments
;
The following automatic conversions were performed:
'_symmetry_cell_setting' value 'Monoclinic' changed to 'monoclinic'
according to '/home/saulius/struct/CIF-dictionaries/cif_core.dic'
dictionary named 'cif_core.dic' version 2.4.1 from 2010-06-29.

Automatic conversion script
Id: cif_fix_enum 1527 2010-12-29 10:47:43Z saulius 
;
_cod_original_sg_symbol_H-M P2(1)/c
_cod_database_code 7000326

loop_
_symmetry_equiv_pos_as_xyz
'x, y, z'
'-x, y+1/2, -z+1/2'
'-x, -y, -z'
'x, -y-1/2, z-1/2'

loop_
_atom_site_label
_atom_site_type_symbol
_atom_site_fract_x
_atom_site_fract_y
_atom_site_fract_z
_atom_site_U_iso_or_equiv
_atom_site_adp_type
_atom_site_occupancy
_atom_site_symmetry_multiplicity
_atom_site_calc_flag
_atom_site_refinement_flags
_atom_site_disorder_assembly
_atom_site_disorder_group
W1 W 0.763440(14) 0.959124(14) 0.111052(9) 0.01926(6) Uani 1 1 d . . .
F1 F 0.6658(2) 1.06489(18) 0.06943(12) 0.0262(6) Uani 1 1 d . . .
F2 F 0.89125(18) 1.0408(2) 0.14332(12) 0.0264(6) Uani 1 1 d . . .
N1 N 0.8272(3) 0.9679(3) 0.01551(18) 0.0218(8) Uani 1 1 d . . .
N2 N 0.8363(3) 0.8769(3) -0.02184(18) 0.0239(9) Uani 1 1 d . . .
C1 C 0.8542(4) 1.1635(3) 0.0039(2) 0.0289(11) Uani 1 1 d . . .
H1A H 0.8892 1.1668 0.0513 0.043 Uiso 1 1 calc R . .
H1B H 0.7775 1.1885 -0.0006 0.043 Uiso 1 1 calc R . .
H1C H 0.8949 1.2091 -0.0231 0.043 Uiso 1 1 calc R . .
C2 C 0.8554(3) 1.0510(4) -0.0205(2) 0.0232(10) Uani 1 1 d . . .
C3 C 0.8824(4) 1.0132(4) -0.0799(2) 0.0287(12) Uani 1 1 d . . .
H3A H 0.9058 1.0548 -0.1145 0.034 Uiso 1 1 calc R . .
C4 C 0.8693(3) 0.9038(4) -0.0799(2) 0.0240(11) Uani 1 1 d . . .
C5 C 0.8848(4) 0.8232(4) -0.1323(2) 0.0342(12) Uani 1 1 d . . .
H5A H 0.9330 0.7657 -0.1115 0.051 Uiso 1 1 calc R . .
H5B H 0.9187 0.8576 -0.1676 0.051 Uiso 1 1 calc R . .
H5C H 0.8128 0.7935 -0.1522 0.051 Uiso 1 1 calc R . .
N3 N 0.6514(3) 0.8498(3) 0.05547(18) 0.0223(9) Uani 1 1 d . . .
N4 N 0.6881(3) 0.7691(3) 0.01700(18) 0.0223(8) Uani 1 1 d . . .
C6 C 0.4706(4) 0.9130(4) 0.0823(2) 0.0315(12) Uani 1 1 d . . .
H6A H 0.4870 0.9867 0.0707 0.047 Uiso 1 1 calc R . .
H6B H 0.4870 0.9040 0.1313 0.047 Uiso 1 1 calc R . .
H6C H 0.3923 0.8978 0.0663 0.047 Uiso 1 1 calc R . .
C7 C 0.5399(3) 0.8382(4) 0.0499(2) 0.0247(11) Uani 1 1 d . . .
C8 C 0.5068(4) 0.7517(4) 0.0094(2) 0.0292(11) Uani 1 1 d . . .
H8A H 0.4333 0.7258 -0.0028 0.035 Uiso 1 1 calc R . .
C9 C 0.6007(4) 0.7095(4) -0.0102(2) 0.0254(11) Uani 1 1 d . . .
C10 C 0.6111(4) 0.6135(4) -0.0529(2) 0.0316(11) Uani 1 1 d . . .
H10A H 0.6574 0.6309 -0.0867 0.047 Uiso 1 1 calc R . .
H10B H 0.5376 0.5916 -0.0756 0.047 Uiso 1 1 calc R . .
H10C H 0.6451 0.5549 -0.0244 0.047 Uiso 1 1 calc R . .
N5 N 0.8727(3) 0.8273(3) 0.12784(18) 0.0215(8) Uani 1 1 d . . .
N6 N 0.8836(3) 0.7550(3) 0.07731(19) 0.0224(9) Uani 1 1 d . . .
C11 C 0.9608(4) 0.8592(4) 0.2478(2) 0.0329(12) Uani 1 1 d . . .
H11A H 0.8927 0.8573 0.2673 0.049 Uiso 1 1 calc R . .
H11B H 0.9789 0.9334 0.2387 0.049 Uiso 1 1 calc R . .
H11C H 1.0215 0.8277 0.2796 0.049 Uiso 1 1 calc R . .
C12 C 0.9444(3) 0.7968(4) 0.1834(2) 0.0246(11) Uani 1 1 d . . .
C13 C 0.9989(4) 0.7070(4) 0.1681(2) 0.0309(12) Uani 1 1 d . . .
H13A H 1.0537 0.6689 0.1977 0.037 Uiso 1 1 calc R . .
C14 C 0.9595(4) 0.6818(4) 0.1014(3) 0.0282(11) Uani 1 1 d . . .
C15 C 0.9923(4) 0.5925(4) 0.0599(3) 0.0371(13) Uani 1 1 d . . .
H15A H 0.9266 0.5641 0.0309 0.056 Uiso 1 1 calc R . .
H15B H 1.0273 0.5357 0.0895 0.056 Uiso 1 1 calc R . .
H15C H 1.0447 0.6190 0.0318 0.056 Uiso 1 1 calc R . .
B1 B 0.8093(4) 0.7666(4) 0.0074(3) 0.0247(12) Uani 1 1 d . . .
H1 H 0.8229 0.7071 -0.0233 0.030 Uiso 1 1 calc R . .
C16 C 0.6984(3) 0.8967(4) 0.1907(2) 0.0196(10) Uani 1 1 d . . .
C17 C 0.7155(3) 1.0017(4) 0.1995(2) 0.0231(11) Uani 1 1 d . . .
C18 C 0.7159(3) 1.0962(4) 0.2419(2) 0.0226(10) Uani 1 1 d . . .
C19 C 0.7301(4) 1.1965(4) 0.2156(2) 0.0287(11) Uani 1 1 d . . .
H19A H 0.7404 1.2037 0.1700 0.034 Uiso 1 1 calc R . .
C20 C 0.7293(4) 1.2864(4) 0.2557(3) 0.0358(12) Uani 1 1 d . . .
H20A H 0.7368 1.3556 0.2375 0.043 Uiso 1 1 calc R . .
C21 C 0.7174(4) 1.2747(4) 0.3222(3) 0.0406(14) Uani 1 1 d . . .
H21A H 0.7182 1.3361 0.3499 0.049 Uiso 1 1 calc R . .
C22 C 0.7045(4) 1.1750(4) 0.3491(3) 0.0408(14) Uani 1 1 d . . .
H22A H 0.6962 1.1681 0.3950 0.049 Uiso 1 1 calc R . .
C23 C 0.7035(4) 1.0859(4) 0.3093(2) 0.0315(12) Uani 1 1 d . . .
H23A H 0.6943 1.0172 0.3276 0.038 Uiso 1 1 calc R . .
C24 C 0.6599(4) 0.8025(4) 0.2166(2) 0.0266(11) Uani 1 1 d . . .
C25 C 0.5990(4) 0.8065(4) 0.2702(2) 0.0284(11) Uani 1 1 d . . .
H25A H 0.5838 0.8738 0.2885 0.034 Uiso 1 1 calc R . .
C26 C 0.5610(4) 0.7148(4) 0.2967(3) 0.0391(13) Uani 1 1 d . . .
H26A H 0.5209 0.7192 0.3331 0.047 Uiso 1 1 calc R . .
C27 C 0.5814(4) 0.6163(4) 0.2700(3) 0.0409(13) Uani 1 1 d . . .
H27A H 0.5566 0.5530 0.2888 0.049 Uiso 1 1 calc R . .
C28 C 0.6385(4) 0.6100(4) 0.2156(3) 0.0381(13) Uani 1 1 d . . .
H28A H 0.6508 0.5427 0.1964 0.046 Uiso 1 1 calc R . .
C29 C 0.6764(4) 0.7016(4) 0.1902(2) 0.0278(11) Uani 1 1 d . . .
H29A H 0.7154 0.6965 0.1533 0.033 Uiso 1 1 calc R . .
B2 B 1.2394(6) 0.9166(5) 0.4175(3) 0.0402(16) Uani 1 1 d . . .
F3 F 1.2475(3) 0.9002(3) 0.48584(16) 0.0638(10) Uani 1 1 d . . .
F4 F 1.2358(3) 1.0254(2) 0.40489(18) 0.0614(10) Uani 1 1 d . . .
F5 F 1.1456(3) 0.8670(3) 0.38448(17) 0.0649(10) Uani 1 1 d . . .
F6 F 1.3320(3) 0.8750(3) 0.39519(18) 0.0640(10) Uani 1 1 d . . .

loop_
_atom_site_aniso_label
_atom_site_aniso_U_11
_atom_site_aniso_U_22
_atom_site_aniso_U_33
_atom_site_aniso_U_23
_atom_site_aniso_U_13
_atom_site_aniso_U_12
W1 0.02254(10) 0.01995(10) 0.01596(9) -0.00089(9) 0.00513(7) -0.00029(9)
F1 0.0314(14) 0.0273(16) 0.0207(14) 0.0023(11) 0.0066(12) 0.0048(11)
F2 0.0278(13) 0.0278(14) 0.0249(14) -0.0028(13) 0.0081(11) -0.0022(12)
N1 0.0239(19) 0.024(2) 0.0185(19) -0.0018(18) 0.0057(16) -0.0003(18)
N2 0.027(2) 0.025(2) 0.021(2) -0.0010(18) 0.0056(17) 0.0033(18)
C1 0.031(3) 0.025(3) 0.032(3) 0.006(2) 0.009(2) -0.004(2)
C2 0.019(2) 0.027(3) 0.023(2) 0.004(2) 0.0034(19) 0.000(2)
C3 0.033(3) 0.029(3) 0.027(3) 0.006(2) 0.012(2) 0.001(2)
C4 0.020(2) 0.038(3) 0.014(2) -0.002(2) 0.003(2) 0.002(2)
C5 0.037(3) 0.043(3) 0.025(3) -0.006(2) 0.012(2) -0.003(2)
N3 0.025(2) 0.023(2) 0.020(2) 0.0000(17) 0.0062(17) 0.0014(16)
N4 0.030(2) 0.019(2) 0.018(2) -0.0031(16) 0.0067(17) 0.0002(16)
C6 0.025(3) 0.037(3) 0.033(3) -0.002(2) 0.007(2) 0.003(2)
C7 0.023(2) 0.034(3) 0.018(2) 0.004(2) 0.005(2) 0.001(2)
C8 0.026(3) 0.034(3) 0.028(3) 0.001(2) 0.004(2) -0.005(2)
C9 0.032(3) 0.028(3) 0.015(2) -0.001(2) -0.002(2) -0.004(2)
C10 0.037(3) 0.024(3) 0.031(3) -0.006(2) -0.001(2) 0.001(2)
N5 0.024(2) 0.023(2) 0.019(2) -0.0013(17) 0.0055(17) -0.0016(16)
N6 0.0215(19) 0.022(2) 0.025(2) -0.0042(17) 0.0069(17) -0.0008(16)
C11 0.037(3) 0.043(3) 0.017(3) 0.003(2) 0.000(2) 0.001(2)
C12 0.022(2) 0.025(3) 0.027(3) 0.006(2) 0.007(2) -0.004(2)
C13 0.034(3) 0.026(3) 0.031(3) 0.007(2) 0.000(2) 0.005(2)
C14 0.023(2) 0.023(3) 0.039(3) 0.003(2) 0.008(2) 0.003(2)
C15 0.040(3) 0.022(3) 0.049(3) -0.003(2) 0.009(3) 0.013(2)
B1 0.028(3) 0.025(3) 0.021(3) -0.007(2) 0.005(2) 0.002(2)
C16 0.009(2) 0.041(3) 0.009(2) -0.003(2) 0.0004(18) 0.005(2)
C17 0.016(2) 0.030(3) 0.024(3) 0.007(2) 0.004(2) 0.0009(19)
C18 0.020(2) 0.031(3) 0.018(2) -0.009(2) 0.005(2) -0.001(2)
C19 0.034(3) 0.028(3) 0.024(3) -0.004(2) 0.005(2) 0.003(2)
C20 0.036(3) 0.028(3) 0.043(3) -0.003(2) 0.004(3) 0.003(2)
C21 0.036(3) 0.043(4) 0.043(4) -0.026(3) 0.008(3) -0.001(3)
C22 0.046(3) 0.050(4) 0.029(3) -0.019(3) 0.016(3) -0.013(3)
C23 0.035(3) 0.036(3) 0.026(3) -0.004(2) 0.012(2) -0.010(2)
C24 0.024(2) 0.029(3) 0.023(3) -0.004(2) -0.006(2) 0.004(2)
C25 0.030(3) 0.032(3) 0.024(3) -0.002(2) 0.005(2) -0.009(2)
C26 0.034(3) 0.052(4) 0.032(3) 0.005(3) 0.011(2) -0.012(3)
C27 0.044(3) 0.038(3) 0.040(3) 0.011(3) 0.005(3) -0.015(3)
C28 0.049(3) 0.024(3) 0.041(3) 0.004(2) 0.009(3) -0.001(2)
C29 0.028(3) 0.031(3) 0.024(3) 0.001(2) 0.004(2) -0.003(2)
B2 0.051(4) 0.033(3) 0.033(4) -0.002(3) -0.003(3) 0.007(3)
F3 0.101(3) 0.054(2) 0.0332(19) 0.0040(17) 0.0009(19) -0.034(2)
F4 0.078(2) 0.036(2) 0.075(3) 0.0218(18) 0.027(2) 0.0153(18)
F5 0.058(2) 0.073(2) 0.055(2) -0.007(2) -0.0176(18) -0.0055(19)
F6 0.056(2) 0.060(2) 0.072(3) -0.0168(19) -0.0037(19) 0.0235(18)

loop_
_atom_type_symbol
_atom_type_description
_atom_type_scat_dispersion_real
_atom_type_scat_dispersion_imag
_atom_type_scat_source
C C 0.0033 0.0016 'International Tables Vol C Tables 4.2.6.8 and 6.1.1.4'
H H 0.0000 0.0000 'International Tables Vol C Tables 4.2.6.8 and 6.1.1.4'
B B 0.0013 0.0007 'International Tables Vol C Tables 4.2.6.8 and 6.1.1.4'
N N 0.0061 0.0033 'International Tables Vol C Tables 4.2.6.8 and 6.1.1.4'
F F 0.0171 0.0103 'International Tables Vol C Tables 4.2.6.8 and 6.1.1.4'
W W -0.8490 6.8722 'International Tables Vol C Tables 4.2.6.8 and 6.1.1.4'

loop_
_geom_angle_atom_site_label_1
_geom_angle_atom_site_label_2
_geom_angle_atom_site_label_3
_geom_angle
_geom_angle_site_symmetry_1
_geom_angle_site_symmetry_3
_geom_angle_publ_flag
F1 W1 F2 101.64(11) . . ?
F1 W1 C17 87.14(14) . . ?
F2 W1 C17 84.35(14) . . ?
F1 W1 C16 108.21(13) . . ?
F2 W1 C16 110.08(14) . . ?
C17 W1 C16 38.13(17) . . ?
F1 W1 N5 163.06(12) . . ?
F2 W1 N5 84.29(12) . . ?
C17 W1 N5 109.36(16) . . ?
C16 W1 N5 84.07(15) . . ?
F1 W1 N3 84.90(12) . . ?
F2 W1 N3 162.88(12) . . ?
C17 W1 N3 111.98(15) . . ?
C16 W1 N3 82.26(15) . . ?
N5 W1 N3 85.30(13) . . ?
F1 W1 N1 82.43(12) . . ?
F2 W1 N1 82.99(11) . . ?
C17 W1 N1 161.62(17) . . ?
C16 W1 N1 160.25(16) . . ?
N5 W1 N1 82.57(13) . . ?
N3 W1 N1 82.21(13) . . ?
C2 N1 N2 107.1(3) . . ?
C2 N1 W1 132.2(3) . . ?
N2 N1 W1 120.5(3) . . ?
C4 N2 N1 109.3(4) . . ?
C4 N2 B1 131.7(4) . . ?
N1 N2 B1 119.0(3) . . ?
N1 C2 C3 108.9(4) . . ?
N1 C2 C1 122.3(4) . . ?
C3 C2 C1 128.8(4) . . ?
C2 C3 C4 107.2(4) . . ?
N2 C4 C3 107.5(4) . . ?
N2 C4 C5 122.5(4) . . ?
C3 C4 C5 130.0(4) . . ?
C7 N3 N4 106.8(4) . . ?
C7 N3 W1 131.7(3) . . ?
N4 N3 W1 121.4(3) . . ?
C9 N4 N3 108.7(3) . . ?
C9 N4 B1 131.4(4) . . ?
N3 N4 B1 119.7(3) . . ?
N3 C7 C8 109.1(4) . . ?
N3 C7 C6 122.4(4) . . ?
C8 C7 C6 128.5(4) . . ?
C7 C8 C9 106.9(4) . . ?
N4 C9 C8 108.5(4) . . ?
N4 C9 C10 122.8(4) . . ?
C8 C9 C10 128.7(4) . . ?
C12 N5 N6 107.0(3) . . ?
C12 N5 W1 131.0(3) . . ?
N6 N5 W1 121.9(3) . . ?
C14 N6 N5 109.2(4) . . ?
C14 N6 B1 131.4(4) . . ?
N5 N6 B1 119.4(3) . . ?
N5 C12 C13 108.6(4) . . ?
N5 C12 C11 122.8(4) . . ?
C13 C12 C11 128.6(4) . . ?
C12 C13 C14 107.5(4) . . ?
N6 C14 C13 107.7(4) . . ?
N6 C14 C15 123.2(4) . . ?
C13 C14 C15 129.1(4) . . ?
N4 B1 N6 109.0(4) . . ?
N4 B1 N2 107.5(4) . . ?
N6 B1 N2 107.2(4) . . ?
C17 C16 C24 146.3(4) . . ?
C17 C16 W1 70.0(3) . . ?
C24 C16 W1 143.7(3) . . ?
C16 C17 C18 149.3(4) . . ?
C16 C17 W1 71.9(3) . . ?
C18 C17 W1 138.6(3) . . ?
C19 C18 C23 119.7(4) . . ?
C19 C18 C17 120.1(4) . . ?
C23 C18 C17 120.2(4) . . ?
C18 C19 C20 120.0(5) . . ?
C21 C20 C19 119.4(5) . . ?
C20 C21 C22 121.0(5) . . ?
C23 C22 C21 119.7(5) . . ?
C22 C23 C18 120.1(5) . . ?
C29 C24 C16 122.6(4) . . ?
C29 C24 C25 116.8(4) . . ?
C16 C24 C25 120.5(4) . . ?
C26 C25 C24 121.4(5) . . ?
C25 C26 C27 119.8(5) . . ?
C26 C27 C28 120.1(5) . . ?
C29 C28 C27 119.4(5) . . ?
C28 C29 C24 122.3(5) . . ?
F3 B2 F5 109.3(5) . . ?
F3 B2 F4 108.9(5) . . ?
F5 B2 F4 110.8(5) . . ?
F3 B2 F6 109.9(5) . . ?
F5 B2 F6 109.7(5) . . ?
F4 B2 F6 108.2(5) . . ?

loop_
_geom_bond_atom_site_label_1
_geom_bond_atom_site_label_2
_geom_bond_distance
_geom_bond_site_symmetry_2
_geom_bond_publ_flag
W1 F1 1.886(2) . ?
W1 F2 1.893(2) . ?
W1 C17 2.037(5) . ?
W1 C16 2.060(4) . ?
W1 N5 2.117(3) . ?
W1 N3 2.121(4) . ?
W1 N1 2.196(3) . ?
N1 C2 1.345(5) . ?
N1 N2 1.379(5) . ?
N2 C4 1.342(5) . ?
N2 B1 1.558(6) . ?
C1 C2 1.493(6) . ?
C2 C3 1.376(6) . ?
C3 C4 1.379(6) . ?
C4 C5 1.494(6) . ?
N3 C7 1.361(5) . ?
N3 N4 1.391(5) . ?
N4 C9 1.345(5) . ?
N4 B1 1.531(6) . ?
C6 C7 1.487(6) . ?
C7 C8 1.375(6) . ?
C8 C9 1.383(6) . ?
C9 C10 1.495(6) . ?
N5 C12 1.358(6) . ?
N5 N6 1.384(5) . ?
N6 C14 1.338(5) . ?
N6 B1 1.550(6) . ?
C11 C12 1.498(6) . ?
C12 C13 1.369(6) . ?
C13 C14 1.385(6) . ?
C14 C15 1.490(6) . ?
C16 C17 1.338(6) . ?
C16 C24 1.402(6) . ?
C17 C18 1.457(6) . ?
C18 C19 1.385(6) . ?
C18 C23 1.396(6) . ?
C19 C20 1.386(6) . ?
C20 C21 1.377(7) . ?
C21 C22 1.379(7) . ?
C22 C23 1.372(6) . ?
C24 C29 1.398(6) . ?
C24 C25 1.412(6) . ?
C25 C26 1.379(6) . ?
C26 C27 1.383(7) . ?
C27 C28 1.397(7) . ?
C28 C29 1.368(6) . ?
B2 F3 1.377(7) . ?
B2 F5 1.377(7) . ?
B2 F4 1.385(7) . ?
B2 F6 1.391(7) . ?
